data_7013602
loop_
_publ_author_name
'Luke E. Turner'
'Matthew G. Thorn'
'R. D. Swartz II'
'Robert W. Chesnut'
'Phillip E. Fanwick'
'Ian P. Rothwell'

_publ_section_title
;
 Synthesis, stereochemistry, bonding and fluxionality of
 2-(inden-3-yl)phenols and their cyclopentadienyl titanium derivatives
;
_journal_issue 24
_journal_name_full 'Dalton Trans.'
_journal_page_first 4580
_journal_page_last 4589
_journal_paper_doi 10.1039/b310415j
_journal_year 2003
_chemical_formula_sum 'C25 H32 O'
_chemical_formula_weight 348.53
_chemical_name_systematic ' ?'
_space_group_IT_number 2
_symmetry_cell_setting triclinic
_symmetry_space_group_name_Hall '-P 1'
_symmetry_space_group_name_H-M 'P -1'
_atom_type_scat_source 'International Tables for Crystallography (Vol C)'
_audit_creation_date 26-09-03
_audit_creation_method from_MolEN_and_SHELXL
_audit_update_record
;
?
;
_cell_angle_alpha 107.9647(18)
_cell_angle_beta 106.6234(15)
_cell_angle_gamma 98.9550(15)
_cell_formula_units_Z 2
_cell_length_a 9.4964(4)
_cell_length_b 10.5345(3)
_cell_length_c 11.9256(4)
_cell_measurement_reflns_used 12627
_cell_measurement_temperature 149
_cell_measurement_theta_max 27
_cell_measurement_theta_min 5
_cell_volume 1047.79(7)
_computing_cell_refinement DENZO/SCALEPACK_(Otwinowski,_1996)
_computing_data_collection Collect_(Nonius,_1998)
_computing_data_reduction DENZO/SCALEPACK_(Otwinowski,_1996)
_computing_molecular_graphics
;
ORTEP (Johnson, 1976)
PLATON (Spek, 1997)
;
_computing_publication_material CIF_VAX_MolEN_(Fair,_1990)
_computing_structure_refinement SHELX97_(Sheldrick,_1997)
_computing_structure_solution Direct_methods_(SIR97,_Altomare_et_al.,_1997)
_diffrn_ambient_temperature 149
_diffrn_measured_fraction_theta_max 0.9810
_diffrn_measurement_device_type Nonius_KappaCCD
_diffrn_measurement_method \w
_diffrn_radiation_type MO-K\a
_diffrn_radiation_wavelength 0.71073
_diffrn_reflns_av_R_equivalents 0.048
_diffrn_reflns_limit_h_max 12
_diffrn_reflns_limit_h_min 0
_diffrn_reflns_limit_k_max 13
_diffrn_reflns_limit_k_min -13
_diffrn_reflns_limit_l_max 14
_diffrn_reflns_limit_l_min -15
_diffrn_reflns_number 12627
_diffrn_reflns_theta_full 25.4
_diffrn_reflns_theta_max 27.54
_diffrn_reflns_theta_min 5.00
_exptl_absorpt_coefficient_mu 0.061
_exptl_absorpt_correction_T_max 0.9835
_exptl_absorpt_correction_T_min 0.9607
_exptl_absorpt_correction_type multi-scan_(Otwinowski_&_Minor,_1
_exptl_crystal_colour colorless
_exptl_crystal_density_diffrn 1.10
_exptl_crystal_description plate
_exptl_crystal_F_000 380
_exptl_crystal_size_max 0.45
_exptl_crystal_size_mid 0.40
_exptl_crystal_size_min 0.28
_refine_diff_density_max 0.21
_refine_diff_density_min -0.18
_refine_ls_extinction_coef 0.62E-01
_refine_ls_extinction_method SHELXL97_(Sheldrick_1997)
_refine_ls_goodness_of_fit_ref 1.029
_refine_ls_hydrogen_treatment H_atoms_riding
_refine_ls_matrix_type full
_refine_ls_number_parameters 286
_refine_ls_number_reflns 4693
_refine_ls_number_restraints 0
_refine_ls_R_factor_all 0.080
_refine_ls_R_factor_gt 0.054
_refine_ls_shift/su_max 0.002
_refine_ls_structure_factor_coef Fsqd
_refine_ls_weighting_details '1/[\s^2^(Fo^2^)+(0.0669P)^2^+0.2513P] where P=(Fo^2^+2Fc^2^)/3  '
_refine_ls_weighting_scheme calc
_refine_ls_wR_factor_gt 0.135
_refine_ls_wR_factor_ref 0.000
_reflns_number_gt 3865
_reflns_number_total 4699
_reflns_threshold_expression >2.0\s(I)
_cod_data_source_file b310415j.txt
_cod_data_source_block LTDMIL
_cod_depositor_comments
;
The following automatic conversions were performed:
'_refine_ls_weighting_scheme' value 'calc ' changed to 'calc' according to
'/home/saulius/struct/CIF-dictionaries/cif_core.dic' dictionary named
'cif_core.dic' version 2.4.1 from 2010-06-29.

Automatic conversion script
Id: cif_fix_enum 1527 2010-12-29 10:47:43Z saulius 
;
_cod_original_cell_volume 1047.79(14)
_cod_original_formula_sum 'C25 H32 O1'
_cod_database_code 7013602

loop_
_symmetry_equiv_pos_as_xyz
'x, y, z'
'-x, -y, -z'

loop_
_atom_site_label
_atom_site_type_symbol
_atom_site_fract_x
_atom_site_fract_y
_atom_site_fract_z
_atom_site_U_iso_or_equiv
_atom_site_adp_type
_atom_site_occupancy
_atom_site_symmetry_multiplicity
_atom_site_calc_flag
_atom_site_refinement_flags
_atom_site_disorder_assembly
_atom_site_disorder_group
O(2) O 0.6859(2) 0.3738(2) 0.29472(17) 0.0285(4) Uani 0.50 1 d P . .
O(6) O 0.1666(2) 0.1167(2) 0.07004(19) 0.0369(5) Uani 0.50 1 d P . .
C(1) C 0.42512(16) 0.24913(14) 0.17749(13) 0.0281(3) Uani 1 1 d . . .
C(2) C 0.55463(16) 0.30398(15) 0.28836(13) 0.0298(3) Uani 1 1 d . . .
C(3) C 0.55187(16) 0.28457(15) 0.39802(13) 0.0301(3) Uani 1 1 d . A .
C(4) C 0.41358(16) 0.21061(15) 0.39388(13) 0.0306(3) Uani 1 1 d . . .
C(5) C 0.28064(16) 0.15597(14) 0.28667(13) 0.0281(3) Uani 1 1 d . . .
C(6) C 0.28968(15) 0.17617(14) 0.17852(12) 0.0278(3) Uani 1 1 d . . .
C(7) C 0.43157(16) 0.26353(14) 0.05872(13) 0.0285(3) Uani 1 1 d . . .
C(8) C 0.52337(17) 0.21624(15) -0.00379(13) 0.0321(3) Uani 1 1 d . . .
C(9) C 0.48829(18) 0.24152(16) -0.12583(14) 0.0354(4) Uani 1 1 d . . .
C(10) C 0.36560(17) 0.31683(16) -0.12203(14) 0.0348(4) Uani 1 1 d . . .
C(11) C 0.2890(2) 0.36945(18) -0.20705(16) 0.0442(4) Uani 1 1 d . . .
C(12) C 0.1806(2) 0.4376(2) -0.17999(18) 0.0500(5) Uani 1 1 d . . .
C(13) C 0.1510(2) 0.45275(19) -0.07089(18) 0.0481(4) Uani 1 1 d . . .
C(14) C 0.22590(18) 0.39838(17) 0.01456(16) 0.0392(4) Uani 1 1 d . . .
C(15) C 0.33299(16) 0.32923(15) -0.01224(13) 0.0308(3) Uani 1 1 d . . .
C(31) C 0.69608(17) 0.33872(17) 0.51813(13) 0.0360(4) Uani 1 1 d . . .
C(32) C 0.8178(3) 0.2660(3) 0.4921(2) 0.0381(6) Uani 0.674(3) 1 d P A 1
C(33) C 0.7504(3) 0.4913(3) 0.5693(2) 0.0455(7) Uani 0.674(3) 1 d P A 1
C(34) C 0.6608(3) 0.2968(3) 0.6274(2) 0.0430(7) Uani 0.674(3) 1 d P A 1
C(35) C 0.7576(7) 0.2286(6) 0.5320(6) 0.0513(17) Uani 0.326(3) 1 d P A 2
C(36) C 0.6686(7) 0.4304(7) 0.6264(5) 0.0560(18) Uani 0.326(3) 1 d P A 2
C(37) C 0.8307(6) 0.4475(7) 0.4975(5) 0.0579(19) Uani 0.326(3) 1 d P A 2
C(51) C 0.13105(17) 0.07297(17) 0.28490(14) 0.0358(4) Uani 1 1 d . . .
C(52) C 0.1383(2) 0.0794(2) 0.41576(17) 0.0593(5) Uani 1 1 d . . .
C(53) C -0.00169(19) 0.1305(2) 0.23370(19) 0.0511(5) Uani 1 1 d . . .
C(54) C 0.0993(2) -0.07967(18) 0.20025(18) 0.0476(4) Uani 1 1 d . . .
C(81) C 0.64445(19) 0.14671(18) 0.03408(16) 0.0405(4) Uani 1 1 d . . .
C(91) C 0.4368(2) 0.10693(19) -0.24173(15) 0.0479(4) Uani 1 1 d . . .
H(2) H 0.6784 0.3774 0.2256 0.043 Uiso 0.50 1 calc PR . .
H(4) H 0.4098 0.1970 0.4665 0.037 Uiso 1 1 calc R . .
H(6) H 0.1860 0.1377 0.0143 0.055 Uiso 0.50 1 calc PR . .
H(9) H 0.5788 0.3028 -0.1238 0.042 Uiso 1 1 calc R . .
H(11) H 0.3091 0.3597 -0.2807 0.053 Uiso 1 1 calc R . .
H(12) H 0.1279 0.4732 -0.2364 0.060 Uiso 1 1 calc R . .
H(13) H 0.0799 0.5000 -0.0539 0.058 Uiso 1 1 calc R . .
H(14) H 0.2048 0.4081 0.0878 0.047 Uiso 1 1 calc R . .
H(32A) H 0.9049 0.2960 0.5684 0.057 Uiso 0.674(3) 1 calc PR A 1
H(32B) H 0.8481 0.2889 0.4290 0.057 Uiso 0.674(3) 1 calc PR A 1
H(32C) H 0.7767 0.1676 0.4627 0.057 Uiso 0.674(3) 1 calc PR A 1
H(33A) H 0.8386 0.5215 0.6448 0.068 Uiso 0.674(3) 1 calc PR A 1
H(33B) H 0.6712 0.5302 0.5885 0.068 Uiso 0.674(3) 1 calc PR A 1
H(33C) H 0.7766 0.5215 0.5080 0.068 Uiso 0.674(3) 1 calc PR A 1
H(34A) H 0.6266 0.1978 0.5990 0.064 Uiso 0.674(3) 1 calc PR A 1
H(34B) H 0.5828 0.3368 0.6477 0.064 Uiso 0.674(3) 1 calc PR A 1
H(34C) H 0.7518 0.3307 0.7010 0.064 Uiso 0.674(3) 1 calc PR A 1
H(35A) H 0.8486 0.2638 0.6057 0.077 Uiso 0.326(3) 1 calc PR A 2
H(35B) H 0.7817 0.1851 0.4590 0.077 Uiso 0.326(3) 1 calc PR A 2
H(35C) H 0.6843 0.1621 0.5408 0.077 Uiso 0.326(3) 1 calc PR A 2
H(36A) H 0.5944 0.3778 0.6467 0.084 Uiso 0.326(3) 1 calc PR A 2
H(36B) H 0.6313 0.5028 0.6053 0.084 Uiso 0.326(3) 1 calc PR A 2
H(36C) H 0.7622 0.4704 0.6978 0.084 Uiso 0.326(3) 1 calc PR A 2
H(37A) H 0.9174 0.4910 0.5745 0.087 Uiso 0.326(3) 1 calc PR A 2
H(37B) H 0.7887 0.5171 0.4747 0.087 Uiso 0.326(3) 1 calc PR A 2
H(37C) H 0.8618 0.3957 0.4316 0.087 Uiso 0.326(3) 1 calc PR A 2
H(52A) H 0.2155 0.0378 0.4481 0.089 Uiso 1 1 calc R . .
H(52B) H 0.0413 0.0302 0.4108 0.089 Uiso 1 1 calc R . .
H(52C) H 0.1625 0.1744 0.4709 0.089 Uiso 1 1 calc R . .
H(53A) H 0.0198 0.2264 0.2853 0.077 Uiso 1 1 calc R . .
H(53B) H -0.0937 0.0794 0.2352 0.077 Uiso 1 1 calc R . .
H(53C) H -0.0143 0.1215 0.1486 0.077 Uiso 1 1 calc R . .
H(54A) H 0.0899 -0.0862 0.1162 0.071 Uiso 1 1 calc R . .
H(54B) H 0.0062 -0.1324 0.1986 0.071 Uiso 1 1 calc R . .
H(54C) H 0.1820 -0.1156 0.2331 0.071 Uiso 1 1 calc R . .
H(81A) H 0.7427 0.2071 0.0551 0.061 Uiso 1 1 calc R . .
H(81B) H 0.6287 0.0624 -0.0346 0.061 Uiso 1 1 calc R . .
H(81C) H 0.6397 0.1260 0.1061 0.061 Uiso 1 1 calc R . .
H(91A) H 0.3484 0.0468 -0.2436 0.072 Uiso 1 1 calc R . .
H(91B) H 0.5175 0.0619 -0.2374 0.072 Uiso 1 1 calc R . .
H(91C) H 0.4122 0.1277 -0.3168 0.072 Uiso 1 1 calc R . .

loop_
_atom_site_aniso_label
_atom_site_aniso_U_11
_atom_site_aniso_U_22
_atom_site_aniso_U_33
_atom_site_aniso_U_12
_atom_site_aniso_U_13
_atom_site_aniso_U_23
O(2) 0.0241(9) 0.0358(11) 0.0250(9) -0.0002(8) 0.0058(8) 0.0172(9)
O(6) 0.0326(11) 0.0457(13) 0.0284(10) 0.0050(9) 0.0068(9) 0.0147(9)
C(1) 0.0289(7) 0.0283(7) 0.0255(7) 0.0086(6) 0.0080(6) 0.0092(6)
C(2) 0.0257(7) 0.0304(7) 0.0293(7) 0.0078(6) 0.0070(6) 0.0083(6)
C(3) 0.0283(7) 0.0311(7) 0.0248(7) 0.0120(6) 0.0048(6) 0.0049(6)
C(4) 0.0335(8) 0.0357(8) 0.0238(7) 0.0136(6) 0.0092(6) 0.0113(6)
C(5) 0.0278(7) 0.0299(7) 0.0263(7) 0.0092(6) 0.0091(6) 0.0099(6)
C(6) 0.0266(7) 0.0288(7) 0.0251(7) 0.0075(6) 0.0063(5) 0.0090(6)
C(7) 0.0273(7) 0.0292(7) 0.0259(7) 0.0047(6) 0.0071(6) 0.0096(6)
C(8) 0.0316(8) 0.0334(8) 0.0300(7) 0.0067(6) 0.0098(6) 0.0123(6)
C(9) 0.0376(8) 0.0390(8) 0.0316(8) 0.0080(7) 0.0142(6) 0.0152(7)
C(10) 0.0360(8) 0.0336(8) 0.0301(7) 0.0038(6) 0.0074(6) 0.0125(6)
C(11) 0.0487(10) 0.0462(10) 0.0363(8) 0.0104(8) 0.0084(7) 0.0208(8)
C(12) 0.0445(10) 0.0544(11) 0.0523(10) 0.0137(8) 0.0053(8) 0.0324(9)
C(13) 0.0388(9) 0.0522(10) 0.0600(11) 0.0189(8) 0.0153(8) 0.0287(9)
C(14) 0.0353(8) 0.0415(9) 0.0408(9) 0.0110(7) 0.0115(7) 0.0168(7)
C(15) 0.0288(7) 0.0281(7) 0.0292(7) 0.0027(6) 0.0047(6) 0.0100(6)
C(31) 0.0300(8) 0.0414(9) 0.0255(7) 0.0122(7) 0.0011(6) 0.0045(6)
C(32) 0.0303(13) 0.0446(15) 0.0340(13) 0.0144(11) 0.0065(10) 0.0102(11)
C(33) 0.0429(15) 0.0351(13) 0.0390(14) 0.0076(11) -0.0005(11) 0.0031(11)
C(34) 0.0384(13) 0.0621(17) 0.0241(11) 0.0130(12) 0.0045(9) 0.0169(11)
C(35) 0.039(3) 0.046(3) 0.047(3) 0.009(3) -0.009(3) 0.011(3)
C(36) 0.048(3) 0.067(4) 0.029(3) 0.014(3) 0.003(2) -0.002(3)
C(37) 0.035(3) 0.072(4) 0.042(3) -0.013(3) -0.012(2) 0.025(3)
C(51) 0.0319(8) 0.0437(9) 0.0351(8) 0.0075(7) 0.0130(6) 0.0194(7)
C(52) 0.0591(12) 0.0765(14) 0.0443(10) 0.0006(10) 0.0231(9) 0.0292(10)
C(53) 0.0319(9) 0.0626(12) 0.0668(12) 0.0138(8) 0.0213(8) 0.0307(10)
C(54) 0.0429(10) 0.0406(9) 0.0545(11) 0.0020(8) 0.0127(8) 0.0199(8)
C(81) 0.0399(9) 0.0455(9) 0.0411(9) 0.0182(7) 0.0162(7) 0.0179(7)
C(91) 0.0583(11) 0.0515(10) 0.0320(8) 0.0149(9) 0.0175(8) 0.0116(8)

loop_
_geom_angle_atom_site_label_1
_geom_angle_atom_site_label_2
_geom_angle_atom_site_label_3
_geom_angle
_geom_angle_site_symmetry_1
_geom_angle_site_symmetry_3
_geom_angle_publ_flag
C(6) C(1) C(2) 119.08(12) . . ?
C(6) C(1) C(7) 119.80(12) . . ?
C(2) C(1) C(7) 121.09(12) . . ?
O(2) C(2) C(3) 115.91(14) . . ?
O(2) C(2) C(1) 122.59(14) . . ?
C(3) C(2) C(1) 121.49(13) . . ?
C(2) C(3) C(4) 117.11(12) . . ?
C(2) C(3) C(31) 121.59(13) . . ?
C(4) C(3) C(31) 121.28(13) . . ?
C(3) C(4) C(5) 123.69(13) . . ?
C(6) C(5) C(4) 117.10(13) . . ?
C(6) C(5) C(51) 120.61(12) . . ?
C(4) C(5) C(51) 122.26(12) . . ?
O(6) C(6) C(5) 119.08(14) . . ?
O(6) C(6) C(1) 119.28(14) . . ?
C(5) C(6) C(1) 121.52(12) . . ?
C(8) C(7) C(15) 109.11(12) . . ?
C(8) C(7) C(1) 126.53(13) . . ?
C(15) C(7) C(1) 124.34(13) . . ?
C(7) C(8) C(81) 128.17(14) . . ?
C(7) C(8) C(9) 110.81(13) . . ?
C(81) C(8) C(9) 121.02(13) . . ?
C(10) C(9) C(8) 102.48(12) . . ?
C(10) C(9) C(91) 113.15(13) . . ?
C(8) C(9) C(91) 112.45(13) . . ?
C(11) C(10) C(15) 120.62(16) . . ?
C(11) C(10) C(9) 129.97(15) . . ?
C(15) C(10) C(9) 109.40(12) . . ?
C(10) C(11) C(12) 118.65(16) . . ?
C(13) C(12) C(11) 120.82(15) . . ?
C(12) C(13) C(14) 121.02(17) . . ?
C(15) C(14) C(13) 118.52(16) . . ?
C(14) C(15) C(10) 120.34(14) . . ?
C(14) C(15) C(7) 131.49(14) . . ?
C(10) C(15) C(7) 108.14(13) . . ?
C(35) C(31) C(36) 118.3(4) . . ?
C(35) C(31) C(33) 136.3(3) . . ?
C(36) C(31) C(33) 55.6(3) . . ?
C(35) C(31) C(32) 37.5(3) . . ?
C(36) C(31) C(32) 138.8(3) . . ?
C(33) C(31) C(32) 113.72(19) . . ?
C(35) C(31) C(3) 110.1(2) . . ?
C(36) C(31) C(3) 110.8(3) . . ?
C(33) C(31) C(3) 111.66(15) . . ?
C(32) C(31) C(3) 109.83(14) . . ?
C(35) C(31) C(34) 69.3(4) . . ?
C(36) C(31) C(34) 54.0(3) . . ?
C(33) C(31) C(34) 106.31(17) . . ?
C(32) C(31) C(34) 104.35(17) . . ?
C(3) C(31) C(34) 110.65(14) . . ?
C(35) C(31) C(37) 106.0(4) . . ?
C(36) C(31) C(37) 103.0(4) . . ?
C(33) C(31) C(37) 48.8(3) . . ?
C(32) C(31) C(37) 70.6(3) . . ?
C(3) C(31) C(37) 107.8(2) . . ?
C(34) C(31) C(37) 140.4(2) . . ?
C(52) C(51) C(53) 107.31(15) . . ?
C(52) C(51) C(5) 112.35(13) . . ?
C(53) C(51) C(5) 110.32(12) . . ?
C(52) C(51) C(54) 108.31(14) . . ?
C(53) C(51) C(54) 109.69(14) . . ?
C(5) C(51) C(54) 108.82(13) . . ?

loop_
_geom_bond_atom_site_label_1
_geom_bond_atom_site_label_2
_geom_bond_distance
_geom_bond_site_symmetry_2
_geom_bond_publ_flag
O(2) C(2) 1.314(2) . ?
O(6) C(6) 1.356(2) . ?
C(1) C(6) 1.3972(19) . ?
C(1) C(2) 1.4042(19) . ?
C(1) C(7) 1.4873(18) . ?
C(2) C(3) 1.391(2) . ?
C(3) C(4) 1.398(2) . ?
C(3) C(31) 1.5437(19) . ?
C(4) C(5) 1.3986(19) . ?
C(5) C(6) 1.3939(19) . ?
C(5) C(51) 1.539(2) . ?
C(7) C(8) 1.357(2) . ?
C(7) C(15) 1.4770(19) . ?
C(8) C(81) 1.494(2) . ?
C(8) C(9) 1.513(2) . ?
C(9) C(10) 1.512(2) . ?
C(9) C(91) 1.532(2) . ?
C(10) C(11) 1.384(2) . ?
C(10) C(15) 1.402(2) . ?
C(11) C(12) 1.398(3) . ?
C(12) C(13) 1.376(3) . ?
C(13) C(14) 1.395(2) . ?
C(14) C(15) 1.393(2) . ?
C(31) C(35) 1.410(6) . ?
C(31) C(36) 1.473(6) . ?
C(31) C(33) 1.476(3) . ?
C(31) C(32) 1.534(3) . ?
C(31) C(34) 1.601(3) . ?
C(31) C(37) 1.705(6) . ?
C(51) C(52) 1.522(2) . ?
C(51) C(53) 1.534(2) . ?
C(51) C(54) 1.539(2) . ?
